data_2012195
loop_
_publ_author_name
'Zukerman-Schpector, J.'
'Vega, Mauricio'
'Caracelli, I.'
'Dias, Luiz C.'
'Fernandes, Anna M. A. P.'

_publ_section_title
;
 Two intermediates in the synthesis of decahydroisoquinolines with NMDA
 and AMPA receptor antagonist activity
;
_journal_issue 9
_journal_name_full 'Acta Crystallographica Section C'
_journal_page_first 1089
_journal_page_last 1091
_journal_paper_doi 10.1107/S0108270101009702
_journal_volume 57
_journal_year 2001
_chemical_formula_moiety 'C18 H20 N2 O6'
_chemical_formula_sum 'C18 H20 N2 O6'
_chemical_formula_weight 360.36
_space_group_IT_number 15
_symmetry_cell_setting monoclinic
_symmetry_space_group_name_Hall '-I 2ya'
_symmetry_space_group_name_H-M 'I 1 2/a 1'
_cell_angle_alpha 90.00
_cell_angle_beta 97.441(9)
_cell_angle_gamma 90.00
_cell_formula_units_Z 8
_cell_length_a 10.2455(9)
_cell_length_b 12.6640(10)
_cell_length_c 27.446(3)
_cell_measurement_reflns_used 25
_cell_measurement_temperature 293
_cell_measurement_theta_max 17.15
_cell_measurement_theta_min 9.97
_cell_volume 3531.1(6)
_computing_cell_refinement 'CAD4 Software'
_computing_data_collection 'CAD4 Software (Enraf-Nonius, 1989)'
_computing_data_reduction 'XCAD4 (Harms & Wocadlo, 1995)'
_computing_molecular_graphics 'ZORTEP (Zsolnai, 1995)'
_computing_publication_material 'PARST95 (Nardelli, 1995), PLATON (Spek, 1998) and WinGX (Farrugia, 1999)'
_computing_structure_refinement 'SHELXL97 (Sheldrick, 1997)'
_computing_structure_solution 'SIR92 (Altomare et al., 1993)'
_diffrn_measurement_device_type 'Enraf-Nonius CAD4 Mach3'
_diffrn_measurement_method \w/2\q
_diffrn_radiation_monochromator graphite
_diffrn_radiation_source 'fine-focus sealed tube'
_diffrn_radiation_type MoK\a
_diffrn_radiation_wavelength .71073
_diffrn_reflns_av_R_equivalents .0458
_diffrn_reflns_limit_h_max 0
_diffrn_reflns_limit_h_min -12
_diffrn_reflns_limit_k_max 15
_diffrn_reflns_limit_k_min -15
_diffrn_reflns_limit_l_max 34
_diffrn_reflns_limit_l_min -33
_diffrn_reflns_number 7230
_diffrn_reflns_theta_max 26.27
_diffrn_standards_decay_% 1.6
_diffrn_standards_interval_time 30
_diffrn_standards_number 3
_exptl_absorpt_coefficient_mu .103
_exptl_absorpt_correction_type none
_exptl_crystal_colour colourless
_exptl_crystal_density_diffrn 1.356
_exptl_crystal_density_meas ?
_exptl_crystal_description irregular
_exptl_crystal_F_000 1520
_exptl_crystal_size_max .25
_exptl_crystal_size_mid .20
_exptl_crystal_size_min .15
_refine_diff_density_max .200
_refine_diff_density_min -.253
_refine_ls_extinction_method none
_refine_ls_goodness_of_fit_all 1.008
_refine_ls_goodness_of_fit_ref 1.008
_refine_ls_hydrogen_treatment constr
_refine_ls_matrix_type full
_refine_ls_number_parameters 237
_refine_ls_number_reflns 3574
_refine_ls_number_restraints 0
_refine_ls_restrained_S_all 1.008
_refine_ls_restrained_S_obs 1.008
_refine_ls_R_factor_all .1152
_refine_ls_R_factor_gt .0442
_refine_ls_shift/su_max <0.001
_refine_ls_structure_factor_coef Fsqd
_refine_ls_weighting_details 'w=1/[\s^2^(Fo^2^)+(0.0616P)^2^+1.0264P] where P=(Fo^2^+2Fc^2^)/3'
_refine_ls_weighting_scheme calc
_refine_ls_wR_factor_all .1393
_refine_ls_wR_factor_ref .1129
_reflns_number_gt 1846
_reflns_number_total 3574
_reflns_threshold_expression F^2^>2\sF^2^
_cod_data_source_file da1198.cif
_cod_data_source_block II
_cod_depositor_comments
;
Automatic conversion scripts had previously changed 
'_atom_site_refinement_flags' tag values 'd' into 'D' as recommended by 
'cif_core.dic' version 2.4.1. However, manual inspection revealed that the 
underlying problem was actually related to a wrong tag names inside the 
atom site loop. The following changes were performed to resolve the problem: 

* '_atom_site_refinement_flags' tag was changed to '_atom_site_calc_flag'
* '_atom_site_calc_flag' tag was changed to '_atom_site_site_symmetry_order'
* '_atom_site_disorder_group' tag was changed to 
  '_atom_site_refinement_flags_posn'

Antanas Vaitkus,
2015-03-19

Automatic conversion script
Id: cif_fix_values 1715 2011-07-08 13:25:40Z adriana 

The following automatic conversions were performed:

'_exptl_crystal_density_meas' value 'not measured' was changed to '?'
- the value is perceived as not measured.

Automatic conversion script
Id: cif_fix_values 3008 2015-01-20 13:52:24Z robertas 
;
_cod_original_sg_symbol_H-M 'I 2/a'
_cod_database_code 2012195
_cod_database_fobs_code 2012195

loop_
_symmetry_equiv_pos_as_xyz
'x, y, z'
'-x+1/2, y, -z'
'x+1/2, y+1/2, z+1/2'
'-x+1, y+1/2, -z+1/2'
'-x, -y, -z'
'x-1/2, -y, z'
'-x+1/2, -y+1/2, -z+1/2'
'x, -y+1/2, z+1/2'

loop_
_atom_site_label
_atom_site_fract_x
_atom_site_fract_y
_atom_site_fract_z
_atom_site_U_iso_or_equiv
_atom_site_adp_type
_atom_site_site_symmetry_order
_atom_site_calc_flag
_atom_site_refinement_flags_posn
_atom_site_occupancy
_atom_site_disorder_assembly
_atom_site_disorder_group
_atom_site_type_symbol
N1 -.27051(17) .27646(13) .09344(6) .0420(4) Uani 1 d . 1 . . N
N2 -.1820(3) .7863(2) .09830(14) .1021(10) Uani 1 d . 1 . . N
O1 -.32587(15) .35954(13) .16095(6) .0539(4) Uani 1 d . 1 . . O
O2 .1583(2) .0669(2) .22006(10) .1270(11) Uani 1 d . 1 . . O
O3 -.00126(15) .30550(13) .17018(5) .0504(4) Uani 1 d . 1 . . O
O4 -.38402(19) .33586(13) .02204(6) .0677(6) Uani 1 d . 1 . . O
O1N -.0839(3) .80535(19) .12680(14) .1349(11) Uani 1 d . 1 . . O
O2N -.2495(4) .8533(2) .07863(16) .1860(19) Uani 1 d . 1 . . O
C1 -.1960(2) .20576(18) .17746(8) .0466(6) Uani 1 d . 1 . . C
H1 -.2540 .1868 .2018 .056 Uiso 1 calc R 1 . . H
C2 -.2707(2) .28589(18) .14380(8) .0427(5) Uani 1 d . 1 . . C
C4 -.2356(2) .17599(17) .07002(8) .0487(6) Uani 1 d . 1 . . C
H4 -.2020 .1946 .0393 .058 Uiso 1 calc R 1 . . H
C5 -.1243(2) .12273(18) .10279(8) .0506(6) Uani 1 d . 1 . . C
H5A -.1026 .0565 .0880 .061 Uiso 1 calc R 1 . . H
H5B -.0468 .1675 .1056 .061 Uiso 1 calc R 1 . . H
C6 -.1614(2) .10179(19) .15326(9) .0540(6) Uani 1 d . 1 . . C
H6 -.2424 .0598 .1485 .065 Uiso 1 calc R 1 . . H
C7 -.0603(3) .0368(2) .18675(11) .0764(9) Uani 1 d . 1 . . C
H7A -.1070 -.0033 .2092 .092 Uiso 1 calc R 1 . . H
H7B -.0206 -.0136 .1665 .092 Uiso 1 calc R 1 . . H
C8 .0465(3) .0958(2) .21611(9) .0661(8) Uani 1 d . 1 . . C
C9 .0034(3) .1907(2) .24198(9) .0658(8) Uani 1 d . 1 . . C
H9A .0801 .2282 .2577 .079 Uiso 1 calc R 1 . . H
H9B -.0487 .1688 .2673 .079 Uiso 1 calc R 1 . . H
C10 -.0780(2) .2641(2) .20581(8) .0499(6) Uani 1 d . 1 . . C
H10 -.1106 .3229 .2240 .060 Uiso 1 calc R 1 . . H
C11 -.3544(3) .1051(2) .05681(10) .0689(8) Uani 1 d . 1 . . C
H11A -.3902 .0856 .0862 .103 Uiso 1 calc R 1 . . H
H11B -.3281 .0426 .0408 .103 Uiso 1 calc R 1 . . H
H11C -.4199 .1421 .0351 .103 Uiso 1 calc R 1 . . H
C12 .0886(3) .3847(3) .18940(11) .0809(9) Uani 1 d . 1 . . C
H12A .0428 .4375 .2057 .121 Uiso 1 calc R 1 . . H
H12B .1277 .4167 .1631 .121 Uiso 1 calc R 1 . . H
H12C .1562 .3536 .2125 .121 Uiso 1 calc R 1 . . H
C13 -.3227(2) .35760(18) .06124(8) .0455(6) Uani 1 d . 1 . . C
C14 -.2879(2) .46904(17) .07405(8) .0438(5) Uani 1 d . 1 . . C
C15 -.1688(2) .49518(19) .10161(9) .0506(6) Uani 1 d . 1 . . C
H15 -.1123 .4422 .1149 .061 Uiso 1 calc R 1 . . H
C16 -.1346(2) .5990(2) .10913(10) .0607(7) Uani 1 d . 1 . . C
H16 -.0553 .6171 .1277 .073 Uiso 1 calc R 1 . . H
C17 -.2185(3) .67560(19) .08899(11) .0638(7) Uani 1 d . 1 . . C
C18 -.3371(3) .6530(2) .06144(10) .0628(7) Uani 1 d . 1 . . C
H18 -.3931 .7067 .0484 .075 Uiso 1 calc R 1 . . H
C19 -.3703(2) .54884(19) .05383(9) .0529(6) Uani 1 d . 1 . . C
H19 -.4492 .5315 .0348 .064 Uiso 1 calc R 1 . . H

loop_
_atom_site_aniso_label
_atom_site_aniso_U_11
_atom_site_aniso_U_22
_atom_site_aniso_U_33
_atom_site_aniso_U_12
_atom_site_aniso_U_13
_atom_site_aniso_U_23
N1 .0420(10) .0375(10) .0451(10) .0015(8) .0011(8) -.0004(8)
N2 .093(2) .0453(16) .166(3) -.0085(17) .010(2) -.0033(18)
O1 .0454(10) .0621(11) .0557(10) .0100(9) .0120(8) -.0025(8)
O2 .0651(15) .164(2) .142(2) .0505(16) -.0278(15) -.0525(19)
O3 .0419(9) .0640(10) .0448(8) -.0093(8) .0041(7) -.0077(8)
O4 .0803(13) .0574(11) .0569(10) .0114(10) -.0229(10) -.0050(9)
O1N .113(2) .0641(16) .221(3) -.0273(15) -.001(2) -.0295(18)
O2N .178(3) .0435(14) .312(5) -.0020(18) -.062(3) .027(2)
C1 .0371(12) .0592(14) .0451(12) .0010(11) .0112(10) .0118(11)
C2 .0315(11) .0488(13) .0478(13) -.0028(10) .0047(10) -.0003(11)
C4 .0579(15) .0391(12) .0482(13) .0006(11) .0038(11) -.0030(10)
C5 .0478(14) .0394(13) .0640(15) .0046(11) .0051(11) -.0036(11)
C6 .0482(14) .0502(14) .0606(15) -.0039(11) -.0043(12) .0100(12)
C7 .081(2) .0606(18) .0826(19) .0099(16) -.0083(17) .0153(15)
C8 .0566(17) .083(2) .0556(16) .0176(15) -.0035(13) .0084(14)
C9 .0585(16) .094(2) .0433(13) .0141(15) -.0012(12) .0037(14)
C10 .0446(13) .0658(16) .0388(12) .0085(12) .0038(10) -.0026(11)
C11 .0735(19) .0509(15) .0757(18) -.0097(14) -.0151(15) -.0065(14)
C12 .0674(19) .102(2) .0717(19) -.0344(18) .0024(15) -.0200(17)
C13 .0416(13) .0468(13) .0463(13) .0052(11) -.0014(11) -.0001(11)
C14 .0408(13) .0439(13) .0467(13) .0024(10) .0054(10) .0034(10)
C15 .0368(12) .0457(13) .0684(15) .0025(11) .0030(11) .0030(12)
C16 .0416(14) .0521(15) .0877(19) -.0060(12) .0058(13) -.0022(14)
C17 .0613(18) .0411(14) .0898(19) -.0029(13) .0131(15) -.0001(13)
C18 .0671(18) .0445(15) .0758(18) .0102(13) .0056(15) .0091(13)
C19 .0514(14) .0525(15) .0524(14) .0057(12) -.0023(11) .0027(12)

loop_
_atom_type_symbol
_atom_type_description
_atom_type_scat_dispersion_real
_atom_type_scat_dispersion_imag
_atom_type_scat_source
C C .0033 .0016 'International Tables Vol C Tables 4.2.6.8 and 6.1.1.4'
O O .0106 .0060 'International Tables Vol C Tables 4.2.6.8 and 6.1.1.4'
H H .0000 .0000 'International Tables Vol C Tables 4.2.6.8 and 6.1.1.4'

loop_
_geom_angle_atom_site_label_1
_geom_angle_atom_site_label_2
_geom_angle_atom_site_label_3
_geom_angle
_geom_angle_publ_flag
C2 N1 C13 120.7(2) yes
C2 N1 C4 122.3(2) yes
C13 N1 C4 116.3(2) yes
O2N N2 O1N 122.5(3) yes
O2N N2 C17 119.2(3) yes
O1N N2 C17 118.3(3) yes
C12 O3 C10 113.2(2) no
C2 C1 C6 116.0(2) no
C2 C1 C10 106.8(2) no
C6 C1 C10 114.8(2) no
O1 C2 N1 120.8(2) no
O1 C2 C1 120.1(2) no
N1 C2 C1 119.0(2) no
N1 C4 C5 109.2(2) no
N1 C4 C11 112.2(2) no
C5 C4 C11 113.4(2) no
C6 C5 C4 111.3(2) no
C5 C6 C7 114.5(2) no
C5 C6 C1 110.3(2) no
C7 C6 C1 112.1(2) no
C8 C7 C6 116.8(2) no
O2 C8 C7 122.0(3) no
O2 C8 C9 122.9(3) no
C7 C8 C9 115.1(2) no
C8 C9 C10 110.5(2) no
O3 C10 C9 111.4(2) no
O3 C10 C1 107.2(2) no
C9 C10 C1 111.4(2) no
O4 C13 N1 120.2(2) no
O4 C13 C14 120.6(2) no
N1 C13 C14 118.8(2) no
C19 C14 C15 119.4(2) no
C19 C14 C13 118.9(2) no
C15 C14 C13 121.4(2) no
C16 C15 C14 120.0(2) no
C17 C16 C15 119.1(2) no
C16 C17 C18 122.7(2) no
C16 C17 N2 118.5(3) no
C18 C17 N2 118.8(3) no
C19 C18 C17 117.9(2) no
C18 C19 C14 121.0(2) no

loop_
_geom_bond_atom_site_label_1
_geom_bond_atom_site_label_2
_geom_bond_distance
_geom_bond_publ_flag
N1 C2 1.388(3) yes
N1 C13 1.414(3) yes
N1 C4 1.490(3) yes
N2 O2N 1.180(4) yes
N2 O1N 1.216(4) yes
N2 C17 1.464(4) yes
O1 C2 1.217(2) no
O2 C8 1.194(3) no
O3 C12 1.417(3) no
O3 C10 1.431(3) no
O4 C13 1.206(2) no
C1 C2 1.512(3) no
C1 C6 1.537(3) no
C1 C10 1.540(3) no
C4 C5 1.516(3) no
C4 C11 1.519(3) no
C5 C6 1.507(3) no
C6 C7 1.533(3) no
C7 C8 1.475(4) no
C8 C9 1.492(4) no
C9 C10 1.526(3) no
C13 C14 1.486(3) no
C14 C19 1.386(3) no
C14 C15 1.390(3) no
C15 C16 1.370(3) no
C16 C17 1.364(4) no
C17 C18 1.376(4) no
C18 C19 1.371(3) no

loop_
_geom_hbond_atom_site_label_D
_geom_hbond_atom_site_label_H
_geom_hbond_atom_site_label_A
_geom_hbond_site_symmetry_A
_geom_hbond_distance_DH
_geom_hbond_distance_HA
_geom_hbond_distance_DA
_geom_hbond_angle_DHA
_geom_hbond_publ_flag
C5 H5B O3 1_555 .97 2.49 3.124(3) 123 yes
C11 H11C O4 1_555 .96 2.52 3.078(3) 118 yes
C15 H15 O3 1_555 .93 2.48 3.379(3) 163 yes
C4 H4 O4 2_455 .98 2.68 3.576(3) 152 yes
C7 H7B O1N 1_545 .97 2.58 3.354(4) 136 yes
C11 H11B O2N 1_545 .96 2.69 3.393(4) 130 yes
C7 H7A O2 6_555 .97 2.59 3.399(4) 141 yes
C9 H9B O1 7_455 .97 2.51 3.473(3) 171 yes
C11 H11A O1N 6_565 .96 2.76 3.418(5) 126 yes
C12 H12C O2 7_555 .96 2.67 3.407(4) 134 yes
C16 H16 O1 6_665 .93 2.43 3.337(3) 166 yes
C19 H19 O4 5_465 .93 2.73 3.382(3) 128 yes
